data_7225808
loop_
_publ_author_name
'Song, Yang'
'Fan, Ruiqing'
'Du, Xi'
'Xing, Kai'
'Wang, Ping'
'Dong, Yuwei'
'Yang, Yulin'

_publ_section_title
;
 Effect of noncovalent interactions on Ag(i)/Cu(ii) supramolecular
 architecture for dual-functional luminescence and semiconductive
 properties
;
_journal_issue 34
_journal_name_full CrystEngComm
_journal_page_first 6411
_journal_paper_doi 10.1039/C6CE01106C
_journal_volume 18
_journal_year 2016
_chemical_formula_sum 'C27 H21 Cu I0 N4 O9'
_chemical_formula_weight 609.03
_chemical_name_systematic
; 
 ? 
;
_space_group_IT_number 14
_symmetry_cell_setting monoclinic
_symmetry_space_group_name_Hall '-P 2ybc'
_symmetry_space_group_name_H-M 'P 1 21/c 1'
_atom_sites_solution_hydrogens geom
_atom_sites_solution_primary direct
_atom_sites_solution_secondary difmap
_audit_creation_method SHELXL-97
_audit_update_record
;
2016-03-16 deposited with the CCDC.
2016-07-04 downloaded from the CCDC.
;
_cell_angle_alpha 90.00
_cell_angle_beta 97.760(3)
_cell_angle_gamma 90.00
_cell_formula_units_Z 4
_cell_length_a 10.0949(7)
_cell_length_b 24.2027(15)
_cell_length_c 10.3445(8)
_cell_measurement_reflns_used 4591
_cell_measurement_temperature 173(2)
_cell_measurement_theta_max 25.36
_cell_measurement_theta_min 3.14
_cell_volume 2504.3(3)
_computing_cell_refinement 'Bruker SMART'
_computing_data_collection 'Bruker SMART'
_computing_data_reduction 'Bruker SAINT'
_computing_publication_material SHELXTL
_computing_structure_refinement SHELXP-97
_computing_structure_solution 'SHELXS-97 (Sheldrick, 1990)'
_diffrn_ambient_temperature 173(2)
_diffrn_measured_fraction_theta_full 0.987
_diffrn_measured_fraction_theta_max 0.987
_diffrn_measurement_device_type 'Bruker Smart APEX CCD area detector'
_diffrn_measurement_method 'phi and omega scans'
_diffrn_radiation_monochromator graphite
_diffrn_radiation_source 'fine-focus sealed tube'
_diffrn_radiation_type MoK\a
_diffrn_radiation_wavelength 0.71073
_diffrn_reflns_av_R_equivalents 0.0778
_diffrn_reflns_av_sigmaI/netI 0.0805
_diffrn_reflns_limit_h_max 12
_diffrn_reflns_limit_h_min -12
_diffrn_reflns_limit_k_max 29
_diffrn_reflns_limit_k_min -29
_diffrn_reflns_limit_l_max 12
_diffrn_reflns_limit_l_min -12
_diffrn_reflns_number 14380
_diffrn_reflns_theta_full 25.36
_diffrn_reflns_theta_max 25.36
_diffrn_reflns_theta_min 3.14
_diffrn_standards_decay_% 0
_diffrn_standards_interval_count 0
_diffrn_standards_interval_time 0
_diffrn_standards_number 0
_exptl_absorpt_coefficient_mu 0.938
_exptl_absorpt_correction_T_max 0.8493
_exptl_absorpt_correction_T_min 0.7533
_exptl_absorpt_correction_type multi-scan
_exptl_crystal_colour blue
_exptl_crystal_density_diffrn 1.615
_exptl_crystal_density_method 'not measured'
_exptl_crystal_description prism
_exptl_crystal_F_000 1248
_exptl_crystal_size_max 0.28
_exptl_crystal_size_mid 0.26
_exptl_crystal_size_min 0.23
_refine_diff_density_max 0.907
_refine_diff_density_min -0.563
_refine_diff_density_rms 0.096
_refine_ls_extinction_method none
_refine_ls_goodness_of_fit_ref 0.941
_refine_ls_hydrogen_treatment mixed
_refine_ls_matrix_type full
_refine_ls_number_parameters 370
_refine_ls_number_reflns 4531
_refine_ls_number_restraints 0
_refine_ls_restrained_S_all 0.941
_refine_ls_R_factor_all 0.0949
_refine_ls_R_factor_gt 0.0512
_refine_ls_shift/su_max 0.001
_refine_ls_shift/su_mean 0.000
_refine_ls_structure_factor_coef Fsqd
_refine_ls_weighting_details 'calc w=1/[\s^2^(Fo^2^)+(0.1000P)^2^+0.0000P] where P=(Fo^2^+2Fc^2^)/3'
_refine_ls_weighting_scheme calc
_refine_ls_wR_factor_gt 0.1283
_refine_ls_wR_factor_ref 0.1528
_reflns_number_gt 3115
_reflns_number_total 4531
_reflns_threshold_expression >2sigma(I)
_cod_data_source_file c6ce01106c2.cif
_cod_data_source_block s
_cod_depositor_comments
;
The following automatic conversions were performed:

'_symmetry_cell_setting' value 'Monoclinic' changed to 'monoclinic'
according to
/usr/data/users/saulius/crontab/automatic-downloads/rss-feeds/RSC/lib/dictionaries/cif_core.dic
dictionary named 'cif_core.dic' version 2.4.2 from 2011-04-26.

Automatic conversion script
Id: cif_fix_values 4268 2015-11-12 08:31:59Z antanas 

 Adding full bibliography for 7225806--7225809.cif.
;
_cod_original_sg_symbol_H-M 'P2 1/c'
_cod_database_code 7225808

loop_
_symmetry_equiv_pos_as_xyz
'x, y, z'
'-x, y+1/2, -z+1/2'
'-x, -y, -z'
'x, -y-1/2, z-1/2'

loop_
_atom_site_label
_atom_site_type_symbol
_atom_site_fract_x
_atom_site_fract_y
_atom_site_fract_z
_atom_site_U_iso_or_equiv
_atom_site_adp_type
_atom_site_occupancy
_atom_site_symmetry_multiplicity
_atom_site_calc_flag
_atom_site_refinement_flags
Cu1 Cu 0.57109(5) 0.26766(2) 0.43011(5) 0.01282(18) Uani 1 1 d .
N1 N 0.4297(3) 0.29723(14) 0.2980(3) 0.0151(8) Uani 1 1 d .
N2 N 0.2571(3) 0.30323(15) 0.1454(3) 0.0147(8) Uani 1 1 d .
N3 N -0.1534(3) 0.23724(15) -0.2453(3) 0.0158(8) Uani 1 1 d .
N4 N 0.6921(3) 0.23899(15) 0.5828(3) 0.0148(8) Uani 1 1 d .
O1 O 0.5889(3) 0.19928(12) 0.3341(3) 0.0154(7) Uani 1 1 d .
O2 O 0.4325(3) 0.15973(13) 0.4354(3) 0.0246(8) Uani 1 1 d .
O3 O 0.4102(3) 0.15985(13) 0.0845(3) 0.0195(7) Uani 1 1 d .
O4 O 0.6085(3) 0.15926(12) 0.0095(3) 0.0147(7) Uani 1 1 d .
O5 O 0.6205(3) 0.03823(12) 0.0015(3) 0.0190(7) Uani 1 1 d .
O6 O 1.0838(3) 0.11744(17) 0.1572(4) 0.0380(10) Uani 1 1 d .
O7 O 1.1988(3) 0.09607(14) -0.0062(4) 0.0300(8) Uani 1 1 d .
H7 H 1.2624 0.1102 0.0437 0.045 Uiso 1 1 calc R
O8 O 0.031(2) 0.4543(5) 0.007(2) 0.453(17) Uani 1 1 d .
H8B H -0.0489 0.4652 -0.0143 0.680 Uiso 1 1 d R
H8C H 0.0603 0.4665 0.0829 0.680 Uiso 1 1 d R
O9 O 0.2368(4) 0.07975(16) 0.3977(4) 0.0466(11) Uani 1 1 d .
H9B H 0.1809 0.0998 0.4306 0.070 Uiso 1 1 d R
H9C H 0.2019 0.0682 0.3232 0.070 Uiso 1 1 d R
C1 C 0.3975(4) 0.35270(18) 0.2761(4) 0.0172(10) Uani 1 1 d .
H1A H 0.4429 0.3830 0.3205 0.021 Uiso 1 1 calc R
C2 C 0.3436(4) 0.26927(18) 0.2181(4) 0.0148(9) Uani 1 1 d .
H2A H 0.3420 0.2301 0.2118 0.018 Uiso 1 1 calc R
C3 C 0.2919(4) 0.35655(18) 0.1826(4) 0.0184(10) Uani 1 1 d .
H3A H 0.2496 0.3895 0.1487 0.022 Uiso 1 1 calc R
C4 C 0.1523(4) 0.28711(18) 0.0448(4) 0.0147(9) Uani 1 1 d .
C5 C 0.1634(4) 0.23783(18) -0.0204(4) 0.0187(10) Uani 1 1 d .
H5A H 0.2404 0.2153 0.0002 0.022 Uiso 1 1 calc R
C6 C 0.0621(4) 0.22178(19) -0.1150(4) 0.0181(10) Uani 1 1 d .
H6A H 0.0680 0.1876 -0.1590 0.022 Uiso 1 1 calc R
C7 C -0.0477(4) 0.25510(18) -0.1463(4) 0.0165(10) Uani 1 1 d .
C8 C -0.0601(4) 0.3046(2) -0.0820(5) 0.0218(11) Uani 1 1 d .
H8A H -0.1369 0.3272 -0.1038 0.026 Uiso 1 1 calc R
C9 C 0.0409(5) 0.32079(19) 0.0144(5) 0.0213(11) Uani 1 1 d .
H9A H 0.0342 0.3546 0.0596 0.026 Uiso 1 1 calc R
C10 C -0.2155(4) 0.18608(19) -0.2516(5) 0.0204(10) Uani 1 1 d .
H10A H -0.1960 0.1559 -0.1933 0.024 Uiso 1 1 calc R
C11 C -0.3095(5) 0.18785(19) -0.3578(4) 0.0197(10) Uani 1 1 d .
H11A H -0.3680 0.1584 -0.3873 0.024 Uiso 1 1 calc R
C12 C -0.2121(4) 0.26709(19) -0.3469(4) 0.0190(10) Uani 1 1 d .
H12A H -0.1876 0.3038 -0.3656 0.023 Uiso 1 1 calc R
C13 C 0.5607(4) 0.10266(18) 0.3098(4) 0.0153(9) Uani 1 1 d .
C14 C 0.5717(4) 0.09628(16) 0.1768(4) 0.0118(9) Uani 1 1 d .
C15 C 0.6179(4) 0.04658(17) 0.1347(4) 0.0156(10) Uani 1 1 d .
C16 C 0.6538(5) 0.00351(19) 0.2207(5) 0.0223(11) Uani 1 1 d .
H16A H 0.6866 -0.0301 0.1899 0.027 Uiso 1 1 calc R
C17 C 0.6417(5) 0.0097(2) 0.3511(5) 0.0291(12) Uani 1 1 d .
H17A H 0.6658 -0.0196 0.4105 0.035 Uiso 1 1 calc R
C18 C 0.5938(5) 0.05939(19) 0.3954(5) 0.0245(11) Uani 1 1 d .
H18A H 0.5839 0.0635 0.4849 0.029 Uiso 1 1 calc R
C19 C 0.5207(4) 0.15775(18) 0.3634(4) 0.0152(10) Uani 1 1 d .
C20 C 0.5263(4) 0.14187(17) 0.0835(4) 0.0122(9) Uani 1 1 d .
C21 C 0.7408(4) 0.04534(17) -0.0471(5) 0.0173(10) Uani 1 1 d .
C22 C 0.7440(5) 0.02880(19) -0.1745(5) 0.0239(11) Uani 1 1 d .
H22A H 0.6664 0.0133 -0.2233 0.029 Uiso 1 1 calc R
C23 C 0.8593(5) 0.0347(2) -0.2309(5) 0.0301(12) Uani 1 1 d .
H23A H 0.8607 0.0236 -0.3188 0.036 Uiso 1 1 calc R
C24 C 0.9744(5) 0.0572(2) -0.1591(5) 0.0257(11) Uani 1 1 d .
H24A H 1.0542 0.0613 -0.1974 0.031 Uiso 1 1 calc R
C25 C 0.9698(4) 0.07325(18) -0.0316(5) 0.0184(10) Uani 1 1 d .
C26 C 0.8534(4) 0.06781(17) 0.0261(5) 0.0178(10) Uani 1 1 d .
H26A H 0.8512 0.0792 0.1136 0.021 Uiso 1 1 calc R
C27 C 1.0891(5) 0.0976(2) 0.0504(5) 0.0237(11) Uani 1 1 d .

loop_
_atom_site_aniso_label
_atom_site_aniso_U_11
_atom_site_aniso_U_22
_atom_site_aniso_U_33
_atom_site_aniso_U_23
_atom_site_aniso_U_13
_atom_site_aniso_U_12
Cu1 0.0119(3) 0.0132(3) 0.0117(3) -0.0021(2) -0.00441(19) 0.0015(2)
N1 0.017(2) 0.0164(19) 0.0109(19) 0.0001(15) -0.0006(15) 0.0009(16)
N2 0.0114(18) 0.0174(19) 0.014(2) -0.0008(15) -0.0038(15) 0.0032(15)
N3 0.0118(18) 0.019(2) 0.014(2) -0.0012(16) -0.0054(15) 0.0030(16)
N4 0.0133(18) 0.017(2) 0.0131(19) -0.0012(16) -0.0025(15) 0.0038(16)
O1 0.0174(16) 0.0143(15) 0.0140(17) -0.0011(13) -0.0001(13) 0.0018(13)
O2 0.0243(18) 0.0261(18) 0.0245(19) -0.0069(15) 0.0073(15) 0.0005(15)
O3 0.0154(17) 0.0226(17) 0.0193(18) -0.0008(14) -0.0021(13) 0.0083(13)
O4 0.0117(15) 0.0152(15) 0.0165(17) 0.0033(13) -0.0010(13) -0.0010(12)
O5 0.0162(16) 0.0197(16) 0.0210(18) -0.0064(14) 0.0022(13) -0.0020(13)
O6 0.023(2) 0.064(3) 0.027(2) -0.005(2) 0.0016(16) -0.0105(18)
O7 0.0178(18) 0.034(2) 0.038(2) -0.0024(17) 0.0046(16) -0.0030(15)
O8 0.66(4) 0.203(13) 0.62(3) 0.089(18) 0.54(3) 0.077(18)
O9 0.049(3) 0.044(2) 0.045(3) -0.008(2) -0.003(2) -0.006(2)
C1 0.022(2) 0.013(2) 0.015(2) 0.0006(18) -0.0030(19) -0.0027(19)
C2 0.015(2) 0.017(2) 0.012(2) -0.0012(19) -0.0012(17) 0.0024(19)
C3 0.023(2) 0.013(2) 0.017(3) 0.0002(19) -0.0014(19) 0.0032(19)
C4 0.012(2) 0.018(2) 0.013(2) 0.0018(18) -0.0033(17) 0.0020(18)
C5 0.018(2) 0.019(2) 0.018(2) -0.004(2) -0.0015(19) 0.0036(19)
C6 0.019(2) 0.021(2) 0.013(2) -0.0041(18) -0.0025(18) 0.0028(19)
C7 0.015(2) 0.023(2) 0.010(2) 0.0020(18) -0.0033(17) 0.0006(19)
C8 0.013(2) 0.025(3) 0.025(3) 0.000(2) -0.0063(19) 0.006(2)
C9 0.023(3) 0.023(2) 0.017(3) -0.007(2) -0.001(2) 0.002(2)
C10 0.018(2) 0.018(2) 0.024(3) 0.004(2) -0.004(2) 0.001(2)
C11 0.020(2) 0.019(2) 0.018(3) 0.000(2) -0.0062(19) 0.000(2)
C12 0.017(2) 0.019(2) 0.018(2) -0.002(2) -0.0058(19) 0.003(2)
C13 0.015(2) 0.016(2) 0.015(2) -0.0002(19) 0.0031(18) -0.0006(19)
C14 0.008(2) 0.011(2) 0.016(2) -0.0005(17) -0.0006(17) -0.0027(17)
C15 0.013(2) 0.014(2) 0.020(3) -0.0047(19) 0.0043(18) -0.0041(18)
C16 0.027(3) 0.013(2) 0.027(3) 0.002(2) 0.005(2) 0.003(2)
C17 0.045(3) 0.017(2) 0.025(3) 0.011(2) 0.004(2) 0.007(2)
C18 0.038(3) 0.016(2) 0.020(3) 0.003(2) 0.006(2) 0.001(2)
C19 0.015(2) 0.021(2) 0.009(2) -0.0006(18) -0.0031(18) 0.0022(19)
C20 0.014(2) 0.013(2) 0.008(2) -0.0044(17) -0.0042(17) -0.0028(18)
C21 0.016(2) 0.014(2) 0.022(3) 0.0024(19) 0.0034(19) 0.0032(18)
C22 0.027(3) 0.024(3) 0.021(3) -0.006(2) 0.005(2) -0.004(2)
C23 0.037(3) 0.031(3) 0.025(3) -0.014(2) 0.011(2) -0.005(2)
C24 0.022(3) 0.026(3) 0.031(3) 0.000(2) 0.012(2) 0.001(2)
C25 0.016(2) 0.014(2) 0.025(3) 0.0050(19) 0.003(2) 0.0058(19)
C26 0.020(2) 0.015(2) 0.018(3) -0.0033(19) 0.0020(19) -0.0008(19)
C27 0.023(3) 0.025(3) 0.023(3) 0.007(2) 0.003(2) 0.000(2)

loop_
_atom_type_symbol
_atom_type_description
_atom_type_scat_dispersion_real
_atom_type_scat_dispersion_imag
_atom_type_scat_source
C C 0.0033 0.0016 'International Tables Vol C Tables 4.2.6.8 and 6.1.1.4'
H H 0.0000 0.0000 'International Tables Vol C Tables 4.2.6.8 and 6.1.1.4'
Cu Cu 0.3201 1.2651 'International Tables Vol C Tables 4.2.6.8 and 6.1.1.4'
I I -0.4742 1.8119 'International Tables Vol C Tables 4.2.6.8 and 6.1.1.4'
N N 0.0061 0.0033 'International Tables Vol C Tables 4.2.6.8 and 6.1.1.4'
O O 0.0106 0.0060 'International Tables Vol C Tables 4.2.6.8 and 6.1.1.4'

loop_
_geom_angle_atom_site_label_1
_geom_angle_atom_site_label_2
_geom_angle_atom_site_label_3
_geom_angle
_geom_angle_site_symmetry_1
_geom_angle_site_symmetry_3
O1 Cu1 O4 161.90(12) . 4_566
O1 Cu1 N1 93.59(13) . .
O4 Cu1 N1 92.49(13) 4_566 .
O1 Cu1 N4 91.12(13) . .
O4 Cu1 N4 85.36(13) 4_566 .
N1 Cu1 N4 170.87(15) . .
C2 N1 C1 106.0(4) . .
C2 N1 Cu1 127.5(3) . .
C1 N1 Cu1 126.4(3) . .
C2 N2 C3 107.0(4) . .
C2 N2 C4 126.6(4) . .
C3 N2 C4 126.3(4) . .
C12 N3 C10 107.1(4) . .
C12 N3 C7 126.9(4) . .
C10 N3 C7 126.0(4) . .
C12 N4 C11 105.6(4) 1_656 1_656
C12 N4 Cu1 125.8(3) 1_656 .
C11 N4 Cu1 128.5(3) 1_656 .
C19 O1 Cu1 117.1(3) . .
C20 O4 Cu1 116.4(3) . 4_565
C21 O5 C15 118.2(3) . .
C27 O7 H7 109.5 . .
H8B O8 H8C 109.5 . .
H9B O9 H9C 109.5 . .
C3 C1 N1 109.2(4) . .
C3 C1 H1A 125.4 . .
N1 C1 H1A 125.4 . .
N1 C2 N2 111.2(4) . .
N1 C2 H2A 124.4 . .
N2 C2 H2A 124.4 . .
C1 C3 N2 106.5(4) . .
C1 C3 H3A 126.8 . .
N2 C3 H3A 126.8 . .
C5 C4 C9 120.8(4) . .
C5 C4 N2 119.2(4) . .
C9 C4 N2 120.0(4) . .
C6 C5 C4 119.4(4) . .
C6 C5 H5A 120.3 . .
C4 C5 H5A 120.3 . .
C5 C6 C7 120.1(4) . .
C5 C6 H6A 120.0 . .
C7 C6 H6A 120.0 . .
C6 C7 C8 121.2(4) . .
C6 C7 N3 119.2(4) . .
C8 C7 N3 119.6(4) . .
C9 C8 C7 119.1(4) . .
C9 C8 H8A 120.5 . .
C7 C8 H8A 120.5 . .
C8 C9 C4 119.5(4) . .
C8 C9 H9A 120.3 . .
C4 C9 H9A 120.3 . .
C11 C10 N3 105.9(4) . .
C11 C10 H10A 127.1 . .
N3 C10 H10A 127.1 . .
C10 C11 N4 109.9(4) . 1_454
C10 C11 H11A 125.1 . .
N4 C11 H11A 125.1 1_454 .
N4 C12 N3 111.5(4) 1_454 .
N4 C12 H12A 124.2 1_454 .
N3 C12 H12A 124.2 . .
C18 C13 C14 120.0(4) . .
C18 C13 C19 118.9(4) . .
C14 C13 C19 121.0(4) . .
C15 C14 C13 118.6(4) . .
C15 C14 C20 121.7(4) . .
C13 C14 C20 119.6(4) . .
C14 C15 C16 121.5(4) . .
C14 C15 O5 119.3(4) . .
C16 C15 O5 119.1(4) . .
C17 C16 C15 119.7(4) . .
C17 C16 H16A 120.1 . .
C15 C16 H16A 120.1 . .
C16 C17 C18 119.7(4) . .
C16 C17 H17A 120.1 . .
C18 C17 H17A 120.1 . .
C13 C18 C17 120.4(5) . .
C13 C18 H18A 119.8 . .
C17 C18 H18A 119.8 . .
O2 C19 O1 124.6(4) . .
O2 C19 C13 120.2(4) . .
O1 C19 C13 115.1(4) . .
O3 C20 O4 125.2(4) . .
O3 C20 C14 117.1(4) . .
O4 C20 C14 117.6(4) . .
C22 C21 O5 116.3(4) . .
C22 C21 C26 120.7(4) . .
O5 C21 C26 122.9(4) . .
C23 C22 C21 120.2(5) . .
C23 C22 H22A 119.9 . .
C21 C22 H22A 119.9 . .
C22 C23 C24 120.2(5) . .
C22 C23 H23A 119.9 . .
C24 C23 H23A 119.9 . .
C25 C24 C23 118.9(4) . .
C25 C24 H24A 120.6 . .
C23 C24 H24A 120.6 . .
C24 C25 C26 121.4(4) . .
C24 C25 C27 121.6(4) . .
C26 C25 C27 117.0(4) . .
C21 C26 C25 118.6(4) . .
C21 C26 H26A 120.7 . .
C25 C26 H26A 120.7 . .
O6 C27 O7 123.9(5) . .
O6 C27 C25 122.8(4) . .
O7 C27 C25 113.3(4) . .

loop_
_geom_bond_atom_site_label_1
_geom_bond_atom_site_label_2
_geom_bond_distance
_geom_bond_site_symmetry_2
Cu1 O1 1.951(3) .
Cu1 O4 1.965(3) 4_566
Cu1 N1 1.972(3) .
Cu1 N4 1.987(3) .
N1 C2 1.305(5) .
N1 C1 1.393(5) .
N2 C2 1.351(5) .
N2 C3 1.378(6) .
N2 C4 1.435(5) .
N3 C12 1.345(5) .
N3 C10 1.385(6) .
N3 C7 1.442(5) .
N4 C12 1.317(6) 1_656
N4 C11 1.383(6) 1_656
O1 C19 1.278(5) .
O2 C19 1.236(5) .
O3 C20 1.252(5) .
O4 C20 1.274(5) .
O4 Cu1 1.965(3) 4_565
O5 C21 1.387(5) .
O5 C15 1.396(5) .
O6 C27 1.212(6) .
O7 C27 1.322(6) .
O7 H7 0.8400 .
O8 H8B 0.8500 .
O8 H8C 0.8501 .
O9 H9B 0.8498 .
O9 H9C 0.8501 .
C1 C3 1.342(6) .
C1 H1A 0.9500 .
C2 H2A 0.9500 .
C3 H3A 0.9500 .
C4 C5 1.382(6) .
C4 C9 1.390(6) .
C5 C6 1.373(6) .
C5 H5A 0.9500 .
C6 C7 1.373(6) .
C6 H6A 0.9500 .
C7 C8 1.385(6) .
C8 C9 1.383(6) .
C8 H8A 0.9500 .
C9 H9A 0.9500 .
C10 C11 1.352(6) .
C10 H10A 0.9500 .
C11 N4 1.383(6) 1_454
C11 H11A 0.9500 .
C12 N4 1.317(6) 1_454
C12 H12A 0.9500 .
C13 C18 1.383(6) .
C13 C14 1.404(6) .
C13 C19 1.520(6) .
C14 C15 1.382(6) .
C14 C20 1.496(6) .
C15 C16 1.386(6) .
C16 C17 1.379(7) .
C16 H16A 0.9500 .
C17 C18 1.395(7) .
C17 H17A 0.9500 .
C18 H18A 0.9500 .
C21 C22 1.382(7) .
C21 C26 1.389(6) .
C22 C23 1.378(7) .
C22 H22A 0.9500 .
C23 C24 1.401(7) .
C23 H23A 0.9500 .
C24 C25 1.381(7) .
C24 H24A 0.9500 .
C25 C26 1.394(6) .
C25 C27 1.497(7) .
C26 H26A 0.9500 .
